data_4107128
loop_
_publ_author_name
'Laura C. H. Gerber'
'Richard R. Schrock'
'Peter M\"uller'
'Michael K. Takase'

_publ_section_title
;
 Synthesis of Molybdenum Alkylidene Complexes That Contain the
 2,6-Dimesitylphenylimido Ligand
;
_journal_name_full 'Journal of the American Chemical Society'
_journal_page_first 18142
_journal_page_last 18144
_journal_paper_doi 10.1021/ja208936s
_journal_volume 133
_journal_year 2011
_chemical_formula_sum 'C39 H42 Cl2 Mo N2'
_chemical_formula_weight 705.59
_chemical_name_systematic
; 
 ? 
;
_space_group_IT_number 2
_symmetry_cell_setting triclinic
_symmetry_space_group_name_Hall '-P 1'
_symmetry_space_group_name_H-M 'P -1'
_atom_sites_solution_hydrogens geom
_atom_sites_solution_primary direct
_atom_sites_solution_secondary difmap
_audit_creation_method SHELXL-97
_cell_angle_alpha 91.532(3)
_cell_angle_beta 96.714(3)
_cell_angle_gamma 110.575(3)
_cell_formula_units_Z 2
_cell_length_a 8.5068(12)
_cell_length_b 10.2626(14)
_cell_length_c 21.510(3)
_cell_measurement_reflns_used 9312
_cell_measurement_temperature 100(2)
_cell_measurement_theta_max 30.57
_cell_measurement_theta_min 2.58
_cell_volume 1741.4(4)
_computing_cell_refinement 'SAINT 7.46A (Bruker-AXS, 2010)'
_computing_data_collection 'APEX2 v2010.7.0 (Bruker-AXS, 2010)'
_computing_data_reduction 'SAINT 7.46A (Bruker-AXS, 2010)'
_computing_molecular_graphics 'Bruker SHELXTL'
_computing_publication_material 'Bruker SHELXTL'
_computing_structure_refinement 'SHELXL-97 (Sheldrick, 2008)'
_computing_structure_solution 'SHELXS-97 (Sheldrick, 2008)'
_diffrn_ambient_temperature 100(2)
_diffrn_detector_area_resol_mean 8.3
_diffrn_measured_fraction_theta_full 0.999
_diffrn_measured_fraction_theta_max 0.999
_diffrn_measurement_device_type 'Bruker Smart APEX2 CCD'
_diffrn_measurement_method '\f and \w scans'
_diffrn_radiation_monochromator graphite
_diffrn_radiation_source 'fine-focus sealed tube'
_diffrn_radiation_type MoK\a
_diffrn_radiation_wavelength 0.71073
_diffrn_reflns_av_R_equivalents 0.0527
_diffrn_reflns_av_sigmaI/netI 0.0334
_diffrn_reflns_limit_h_max 12
_diffrn_reflns_limit_h_min -12
_diffrn_reflns_limit_k_max 14
_diffrn_reflns_limit_k_min -14
_diffrn_reflns_limit_l_max 30
_diffrn_reflns_limit_l_min -30
_diffrn_reflns_number 75423
_diffrn_reflns_theta_full 30.31
_diffrn_reflns_theta_max 30.31
_diffrn_reflns_theta_min 1.91
_exptl_absorpt_coefficient_mu 0.559
_exptl_absorpt_correction_T_max 0.9726
_exptl_absorpt_correction_T_min 0.8728
_exptl_absorpt_correction_type multi-scan
_exptl_absorpt_process_details 'SADABS (Sheldrick, 2009)'
_exptl_crystal_colour yellow
_exptl_crystal_density_diffrn 1.346
_exptl_crystal_description plate
_exptl_crystal_F_000 732
_exptl_crystal_size_max 0.25
_exptl_crystal_size_mid 0.15
_exptl_crystal_size_min 0.05
_refine_diff_density_max 1.317
_refine_diff_density_min -1.287
_refine_diff_density_rms 0.073
_refine_ls_extinction_method none
_refine_ls_goodness_of_fit_ref 1.069
_refine_ls_hydrogen_treatment mixed
_refine_ls_matrix_type full
_refine_ls_number_parameters 501
_refine_ls_number_reflns 10446
_refine_ls_number_restraints 389
_refine_ls_restrained_S_all 1.052
_refine_ls_R_factor_all 0.0443
_refine_ls_R_factor_gt 0.0349
_refine_ls_shift/su_max 0.002
_refine_ls_shift/su_mean 0.000
_refine_ls_structure_factor_coef Fsqd
_refine_ls_weighting_details 'calc w=1/[\s^2^(Fo^2^)+(0.0300P)^2^+1.3487P] where P=(Fo^2^+2Fc^2^)/3'
_refine_ls_weighting_scheme calc
_refine_ls_wR_factor_gt 0.0791
_refine_ls_wR_factor_ref 0.0837
_reflns_number_gt 8970
_reflns_number_total 10446
_reflns_threshold_expression >2sigma(I)
_cod_data_source_file ja208936s_si_002_2.cif
_cod_data_source_block x11036
_cod_database_code 4107128

loop_
_symmetry_equiv_pos_as_xyz
'x, y, z'
'-x, -y, -z'

loop_
_atom_site_label
_atom_site_type_symbol
_atom_site_fract_x
_atom_site_fract_y
_atom_site_fract_z
_atom_site_U_iso_or_equiv
_atom_site_adp_type
_atom_site_occupancy
_atom_site_symmetry_multiplicity
_atom_site_calc_flag
_atom_site_refinement_flags
_atom_site_disorder_assembly
_atom_site_disorder_group
Mo1 Mo 0.957658(19) 0.513551(15) 0.710744(7) 0.01967(4) Uani 1 1 d . . .
Cl1 Cl 0.85936(7) 0.62358(5) 0.62459(2) 0.03266(11) Uani 1 1 d . A .
Cl2 Cl 0.72489(6) 0.53744(5) 0.75860(2) 0.02740(9) Uani 1 1 d . A .
N1 N 0.94117(19) 0.35128(16) 0.73577(7) 0.0215(3) Uani 1 1 d . A .
C1 C 0.9090(2) 0.21287(19) 0.74752(8) 0.0228(3) Uani 1 1 d . . .
C2 C 0.8164(2) 0.1034(2) 0.70152(9) 0.0251(4) Uani 1 1 d . A .
C3 C 0.7805(3) -0.0335(2) 0.71800(10) 0.0319(4) Uani 1 1 d . . .
H3 H 0.7184 -0.1088 0.6878 0.038 Uiso 1 1 calc R A .
C4 C 0.8344(3) -0.0611(2) 0.77807(11) 0.0356(5) Uani 1 1 d . A .
H4 H 0.8035 -0.1549 0.7893 0.043 Uiso 1 1 calc R . .
C5 C 0.9332(3) 0.0473(2) 0.82185(10) 0.0318(4) Uani 1 1 d . . .
H5 H 0.9734 0.0267 0.8621 0.038 Uiso 1 1 calc R A .
C6 C 0.9739(2) 0.1854(2) 0.80732(9) 0.0256(4) Uani 1 1 d . A .
C7 C 1.0921(2) 0.3022(2) 0.85127(8) 0.0248(4) Uani 1 1 d . . .
C8 C 1.0313(3) 0.3734(2) 0.89350(9) 0.0301(4) Uani 1 1 d . A .
C9 C 1.1477(3) 0.4850(2) 0.93212(9) 0.0349(5) Uani 1 1 d . . .
H9 H 1.1074 0.5323 0.9614 0.042 Uiso 1 1 calc R A .
C10 C 1.3198(3) 0.5290(2) 0.92917(10) 0.0366(5) Uani 1 1 d . A .
C11 C 1.3768(3) 0.4563(2) 0.88668(11) 0.0345(4) Uani 1 1 d . . .
H11 H 1.4948 0.4852 0.8842 0.041 Uiso 1 1 calc R A .
C12 C 1.2663(3) 0.34318(19) 0.84808(9) 0.0275(4) Uani 1 1 d . A .
C13 C 0.8433(3) 0.3335(3) 0.89530(10) 0.0413(5) Uani 1 1 d . . .
H13A H 0.7882 0.3452 0.8543 0.062 Uiso 1 1 calc R A .
H13B H 0.8243 0.3936 0.9275 0.062 Uiso 1 1 calc R . .
H13C H 0.7954 0.2359 0.9052 0.062 Uiso 1 1 calc R . .
C14 C 1.4413(4) 0.6558(3) 0.96868(13) 0.0504(6) Uani 1 1 d . . .
H14A H 1.3997 0.7332 0.9643 0.076 Uiso 1 1 calc R A .
H14B H 1.5532 0.6822 0.9547 0.076 Uiso 1 1 calc R . .
H14C H 1.4501 0.6343 1.0128 0.076 Uiso 1 1 calc R . .
C15 C 1.3334(3) 0.2684(2) 0.80243(11) 0.0337(4) Uani 1 1 d . . .
H15A H 1.4563 0.3152 0.8049 0.050 Uiso 1 1 calc R A .
H15B H 1.2797 0.2699 0.7597 0.050 Uiso 1 1 calc R . .
H15C H 1.3077 0.1715 0.8131 0.050 Uiso 1 1 calc R . .
C16 C 0.7647(2) 0.13116(18) 0.63602(9) 0.0244(3) Uani 1 1 d . . .
C17 C 0.6215(2) 0.16784(18) 0.62116(9) 0.0259(4) Uani 1 1 d . A .
C18 C 0.5737(3) 0.18612(19) 0.55880(10) 0.0324(4) Uani 1 1 d . . .
H18 H 0.4770 0.2113 0.5487 0.039 Uiso 1 1 calc R A .
C19 C 0.6620(3) 0.1689(2) 0.51102(10) 0.0362(5) Uani 1 1 d . A .
C20 C 0.8018(3) 0.1310(2) 0.52648(10) 0.0373(5) Uani 1 1 d . . .
H20 H 0.8628 0.1176 0.4941 0.045 Uiso 1 1 calc R A .
C21 C 0.8556(3) 0.1118(2) 0.58818(10) 0.0312(4) Uani 1 1 d . A .
C22 C 0.5160(3) 0.1787(2) 0.67112(11) 0.0330(4) Uani 1 1 d . . .
H22A H 0.4125 0.1907 0.6516 0.050 Uiso 1 1 calc R A .
H22B H 0.5809 0.2590 0.7007 0.050 Uiso 1 1 calc R . .
H22C H 0.4859 0.0933 0.6936 0.050 Uiso 1 1 calc R . .
C23 C 0.6061(4) 0.1876(2) 0.44362(11) 0.0519(7) Uani 1 1 d . . .
H23A H 0.5153 0.2259 0.4420 0.078 Uiso 1 1 calc R A .
H23B H 0.5644 0.0971 0.4194 0.078 Uiso 1 1 calc R . .
H23C H 0.7023 0.2519 0.4258 0.078 Uiso 1 1 calc R . .
C24 C 1.0100(3) 0.0722(3) 0.60283(12) 0.0445(6) Uani 1 1 d . . .
H24A H 1.0846 0.1322 0.6386 0.067 Uiso 1 1 calc R A .
H24B H 1.0710 0.0841 0.5662 0.067 Uiso 1 1 calc R . .
H24C H 0.9749 -0.0255 0.6132 0.067 Uiso 1 1 calc R . .
C25 C 1.1368(2) 0.6180(2) 0.77637(9) 0.0201(4) Uani 0.867(3) 1 d PDU A 1
H25 H 1.180(3) 0.572(2) 0.8084(10) 0.024 Uiso 0.867(3) 1 d PD A 1
C26 C 1.2285(4) 0.7754(3) 0.78715(16) 0.0247(6) Uani 0.867(3) 1 d PDU A 1
C27 C 1.1688(4) 0.8556(2) 0.73625(11) 0.0349(6) Uani 0.867(3) 1 d PDU A 1
H27A H 1.1955 0.8299 0.6956 0.052 Uiso 0.867(3) 1 calc PR A 1
H27B H 1.2266 0.9561 0.7465 0.052 Uiso 0.867(3) 1 calc PR A 1
H27C H 1.0461 0.8321 0.7340 0.052 Uiso 0.867(3) 1 calc PR A 1
C28 C 1.4167(3) 0.8010(3) 0.78491(15) 0.0429(7) Uani 0.867(3) 1 d PDU A 1
H28A H 1.4566 0.7501 0.8172 0.064 Uiso 0.867(3) 1 calc PR A 1
H28B H 1.4825 0.9011 0.7926 0.064 Uiso 0.867(3) 1 calc PR A 1
H28C H 1.4311 0.7683 0.7435 0.064 Uiso 0.867(3) 1 calc PR A 1
C29 C 1.2009(6) 0.8245(6) 0.8521(2) 0.0266(7) Uani 0.867(3) 1 d PDU A 1
C30 C 1.0537(7) 0.7563(6) 0.8777(3) 0.0290(8) Uani 0.867(3) 1 d PDU A 1
H30 H 0.9687 0.6773 0.8550 0.035 Uiso 0.867(3) 1 calc PR A 1
C31 C 1.0280(6) 0.8016(5) 0.9361(2) 0.0371(9) Uani 0.867(3) 1 d PDU A 1
H31 H 0.9276 0.7519 0.9532 0.045 Uiso 0.867(3) 1 calc PR A 1
C32 C 1.1483(6) 0.9186(4) 0.96925(19) 0.0447(10) Uani 0.867(3) 1 d PDU A 1
H32 H 1.1316 0.9495 1.0091 0.054 Uiso 0.867(3) 1 calc PR A 1
C33 C 1.2923(6) 0.9893(4) 0.94351(19) 0.0485(10) Uani 0.867(3) 1 d PDU A 1
H33 H 1.3743 1.0708 0.9656 0.058 Uiso 0.867(3) 1 calc PR A 1
C34 C 1.3201(6) 0.9437(4) 0.88573(19) 0.0385(10) Uani 0.867(3) 1 d PDU A 1
H34 H 1.4210 0.9938 0.8690 0.046 Uiso 0.867(3) 1 calc PR A 1
C25A C 1.1001(15) 0.6859(13) 0.7465(6) 0.020(2) Uani 0.133(3) 1 d PDU A 2
H25A H 1.0571 0.7507 0.7270 0.025 Uiso 0.133(3) 1 calc PR A 2
C26A C 1.253(2) 0.7744(17) 0.7922(9) 0.023(3) Uani 0.133(3) 1 d PDU A 2
C27A C 1.345(2) 0.9069(14) 0.7605(7) 0.032(3) Uani 0.133(3) 1 d PDU A 2
H27D H 1.4676 0.9347 0.7727 0.047 Uiso 0.133(3) 1 calc PR A 2
H27E H 1.3078 0.9822 0.7738 0.047 Uiso 0.133(3) 1 calc PR A 2
H27F H 1.3184 0.8886 0.7148 0.047 Uiso 0.133(3) 1 calc PR A 2
C28A C 1.3736(17) 0.6943(14) 0.8081(6) 0.026(3) Uani 0.133(3) 1 d PDU A 2
H28D H 1.4333 0.6906 0.7722 0.038 Uiso 0.133(3) 1 calc PR A 2
H28E H 1.3080 0.5991 0.8176 0.038 Uiso 0.133(3) 1 calc PR A 2
H28F H 1.4562 0.7420 0.8447 0.038 Uiso 0.133(3) 1 calc PR A 2
C29A C 1.195(4) 0.814(4) 0.8534(13) 0.025(3) Uani 0.133(3) 1 d PDU A 2
C30A C 1.040(5) 0.733(4) 0.8716(19) 0.028(4) Uani 0.133(3) 1 d PDU A 2
H30A H 0.9697 0.6496 0.8473 0.033 Uiso 0.133(3) 1 calc PR A 2
C31A C 0.988(3) 0.774(3) 0.9254(13) 0.030(4) Uani 0.133(3) 1 d PDU A 2
H31A H 0.8741 0.7306 0.9332 0.037 Uiso 0.133(3) 1 calc PR A 2
C32A C 1.099(3) 0.877(3) 0.9669(12) 0.030(3) Uani 0.133(3) 1 d PDU A 2
H32A H 1.0647 0.8999 1.0049 0.036 Uiso 0.133(3) 1 calc PR A 2
C33A C 1.260(3) 0.948(2) 0.9542(10) 0.034(3) Uani 0.133(3) 1 d PDU A 2
H33A H 1.3380 1.0175 0.9840 0.040 Uiso 0.133(3) 1 calc PR A 2
C34A C 1.308(3) 0.918(3) 0.8971(11) 0.029(4) Uani 0.133(3) 1 d PDU A 2
H34A H 1.4195 0.9676 0.8881 0.035 Uiso 0.133(3) 1 calc PR A 2
N2 N 1.1306(2) 0.48830(15) 0.64504(7) 0.0232(3) Uani 1 1 d . A .
C35 C 1.0714(3) 0.4444(2) 0.58465(9) 0.0293(4) Uani 1 1 d . . .
H35 H 0.9565 0.4305 0.5700 0.035 Uiso 1 1 calc R A .
C36 C 1.1710(3) 0.4186(2) 0.54280(10) 0.0348(5) Uani 1 1 d . A .
H36 H 1.1248 0.3876 0.5003 0.042 Uiso 1 1 calc R . .
C37 C 1.3369(3) 0.4384(2) 0.56345(11) 0.0354(5) Uani 1 1 d . . .
H37 H 1.4083 0.4236 0.5353 0.043 Uiso 1 1 calc R A .
C38 C 1.3987(3) 0.4802(2) 0.62597(11) 0.0345(4) Uani 1 1 d . A .
H38 H 1.5127 0.4931 0.6416 0.041 Uiso 1 1 calc R . .
C39 C 1.2925(3) 0.5028(2) 0.66522(9) 0.0274(4) Uani 1 1 d . . .
H39 H 1.3350 0.5298 0.7083 0.033 Uiso 1 1 calc R A .

loop_
_atom_site_aniso_label
_atom_site_aniso_U_11
_atom_site_aniso_U_22
_atom_site_aniso_U_33
_atom_site_aniso_U_23
_atom_site_aniso_U_13
_atom_site_aniso_U_12
Mo1 0.01957(7) 0.01493(7) 0.02198(7) -0.00282(5) 0.00496(5) 0.00266(5)
Cl1 0.0440(3) 0.0341(2) 0.0311(2) 0.00914(19) 0.0140(2) 0.0244(2)
Cl2 0.0266(2) 0.0252(2) 0.0320(2) 0.00090(17) 0.01186(17) 0.00880(17)
N1 0.0205(7) 0.0252(7) 0.0191(7) 0.0008(5) 0.0026(5) 0.0085(6)
C1 0.0215(8) 0.0253(8) 0.0238(8) 0.0045(7) 0.0053(6) 0.0102(7)
C2 0.0203(8) 0.0252(9) 0.0295(9) 0.0027(7) 0.0028(7) 0.0077(7)
C3 0.0268(10) 0.0238(9) 0.0405(11) 0.0036(8) 0.0001(8) 0.0047(8)
C4 0.0328(11) 0.0252(9) 0.0459(12) 0.0116(9) 0.0007(9) 0.0075(8)
C5 0.0317(10) 0.0311(10) 0.0331(10) 0.0112(8) 0.0038(8) 0.0113(8)
C6 0.0260(9) 0.0279(9) 0.0257(9) 0.0063(7) 0.0057(7) 0.0122(7)
C7 0.0291(9) 0.0268(9) 0.0209(8) 0.0065(7) 0.0026(7) 0.0131(7)
C8 0.0375(11) 0.0386(11) 0.0207(8) 0.0058(7) 0.0035(7) 0.0213(9)
C9 0.0506(13) 0.0386(11) 0.0231(9) 0.0022(8) 0.0037(9) 0.0258(10)
C10 0.0462(13) 0.0269(10) 0.0339(11) -0.0023(8) -0.0024(9) 0.0124(9)
C11 0.0321(11) 0.0258(9) 0.0426(12) -0.0019(8) 0.0024(9) 0.0078(8)
C12 0.0307(10) 0.0201(8) 0.0334(10) 0.0030(7) 0.0052(8) 0.0105(7)
C13 0.0429(13) 0.0619(15) 0.0292(10) 0.0027(10) 0.0086(9) 0.0299(12)
C14 0.0601(17) 0.0378(13) 0.0465(14) -0.0141(11) -0.0070(12) 0.0146(12)
C15 0.0294(10) 0.0228(9) 0.0478(12) -0.0032(8) 0.0094(9) 0.0073(8)
C16 0.0235(9) 0.0200(8) 0.0263(8) -0.0015(6) -0.0001(7) 0.0048(7)
C17 0.0240(9) 0.0168(8) 0.0326(9) -0.0027(7) -0.0025(7) 0.0041(7)
C18 0.0320(10) 0.0190(8) 0.0390(11) -0.0020(7) -0.0116(8) 0.0059(8)
C19 0.0484(13) 0.0179(8) 0.0305(10) -0.0015(7) -0.0078(9) 0.0017(8)
C20 0.0482(13) 0.0287(10) 0.0295(10) -0.0039(8) 0.0072(9) 0.0067(9)
C21 0.0324(10) 0.0276(9) 0.0324(10) -0.0024(8) 0.0047(8) 0.0095(8)
C22 0.0220(9) 0.0303(10) 0.0457(12) -0.0027(9) 0.0012(8) 0.0095(8)
C23 0.080(2) 0.0251(10) 0.0325(11) 0.0019(9) -0.0157(12) 0.0032(11)
C24 0.0415(13) 0.0547(15) 0.0464(13) 0.0015(11) 0.0140(11) 0.0262(12)
C25 0.0193(9) 0.0174(8) 0.0222(9) -0.0009(7) 0.0039(7) 0.0049(7)
C26 0.0224(12) 0.0165(11) 0.0295(13) -0.0035(9) 0.0042(10) 0.0000(9)
C27 0.0508(15) 0.0172(10) 0.0313(11) 0.0014(8) 0.0073(10) 0.0049(10)
C28 0.0255(12) 0.0328(13) 0.0606(17) -0.0104(12) 0.0100(11) -0.0021(10)
C29 0.0309(14) 0.0192(15) 0.0274(12) -0.0054(11) -0.0039(10) 0.0093(11)
C30 0.0401(17) 0.022(2) 0.0256(16) -0.0037(11) 0.0028(13) 0.0121(12)
C31 0.056(2) 0.039(2) 0.0249(17) -0.0012(13) 0.0047(16) 0.0277(17)
C32 0.069(3) 0.044(2) 0.0282(13) -0.0137(15) -0.0086(16) 0.0343(19)
C33 0.060(2) 0.0348(19) 0.0434(19) -0.0207(15) -0.0174(15) 0.0174(15)
C34 0.0413(18) 0.0246(17) 0.0422(19) -0.0096(14) -0.0085(14) 0.0080(13)
C25A 0.025(5) 0.022(5) 0.020(4) 0.001(4) 0.008(4) 0.013(4)
C26A 0.031(6) 0.021(6) 0.021(5) 0.004(4) 0.000(4) 0.013(4)
C27A 0.036(7) 0.025(5) 0.029(6) 0.005(5) 0.001(5) 0.006(4)
C28A 0.027(6) 0.026(6) 0.027(6) 0.000(5) 0.003(5) 0.012(5)
C29A 0.033(6) 0.018(6) 0.025(5) -0.003(5) 0.000(4) 0.013(5)
C30A 0.034(6) 0.024(8) 0.027(7) -0.006(5) 0.006(5) 0.013(5)
C31A 0.040(7) 0.030(8) 0.026(8) 0.001(6) 0.004(6) 0.019(5)
C32A 0.045(8) 0.035(9) 0.022(6) -0.004(5) 0.006(6) 0.029(6)
C33A 0.045(6) 0.029(7) 0.029(6) -0.011(6) -0.003(5) 0.019(6)
C34A 0.030(6) 0.025(7) 0.032(6) -0.003(6) 0.003(5) 0.011(5)
N2 0.0258(8) 0.0190(7) 0.0262(7) 0.0015(6) 0.0086(6) 0.0081(6)
C35 0.0324(10) 0.0280(9) 0.0296(9) -0.0058(7) 0.0034(8) 0.0143(8)
C36 0.0525(13) 0.0315(10) 0.0275(10) 0.0002(8) 0.0119(9) 0.0220(10)
C37 0.0450(12) 0.0308(10) 0.0418(11) 0.0092(9) 0.0253(10) 0.0209(9)
C38 0.0303(10) 0.0322(10) 0.0477(12) 0.0071(9) 0.0133(9) 0.0167(9)
C39 0.0313(10) 0.0250(9) 0.0292(9) 0.0033(7) 0.0059(7) 0.0135(8)

loop_
_atom_type_symbol
_atom_type_description
_atom_type_scat_dispersion_real
_atom_type_scat_dispersion_imag
_atom_type_scat_source
C C 0.0033 0.0016 'International Tables Vol C Tables 4.2.6.8 and 6.1.1.4'
H H 0.0000 0.0000 'International Tables Vol C Tables 4.2.6.8 and 6.1.1.4'
N N 0.0061 0.0033 'International Tables Vol C Tables 4.2.6.8 and 6.1.1.4'
Cl Cl 0.1484 0.1585 'International Tables Vol C Tables 4.2.6.8 and 6.1.1.4'
Mo Mo -1.6832 0.6857 'International Tables Vol C Tables 4.2.6.8 and 6.1.1.4'

loop_
_geom_angle_atom_site_label_1
_geom_angle_atom_site_label_2
_geom_angle_atom_site_label_3
_geom_angle
N1 Mo1 C25A 128.0(4)
N1 Mo1 C25 95.48(8)
C25A Mo1 C25 32.6(4)
N1 Mo1 N2 87.95(6)
C25A Mo1 N2 96.0(4)
C25 Mo1 N2 95.16(7)
N1 Mo1 Cl1 141.70(5)
C25A Mo1 Cl1 90.0(4)
C25 Mo1 Cl1 122.32(6)
N2 Mo1 Cl1 83.09(4)
N1 Mo1 Cl2 97.42(5)
C25A Mo1 Cl2 90.9(4)
C25 Mo1 Cl2 97.16(6)
N2 Mo1 Cl2 166.01(4)
Cl1 Mo1 Cl2 84.731(19)
C1 N1 Mo1 170.93(13)
N1 C1 C2 121.45(16)
N1 C1 C6 117.30(16)
C2 C1 C6 121.25(17)
C3 C2 C1 118.15(18)
C3 C2 C16 119.99(17)
C1 C2 C16 121.79(16)
C4 C3 C2 120.74(19)
C4 C3 H3 119.6
C2 C3 H3 119.6
C5 C4 C3 120.55(19)
C5 C4 H4 119.7
C3 C4 H4 119.7
C6 C5 C4 120.69(19)
C6 C5 H5 119.7
C4 C5 H5 119.7
C5 C6 C1 118.38(18)
C5 C6 C7 121.45(17)
C1 C6 C7 120.04(16)
C12 C7 C8 120.45(19)
C12 C7 C6 118.40(17)
C8 C7 C6 121.11(18)
C9 C8 C7 118.6(2)
C9 C8 C13 120.71(19)
C7 C8 C13 120.68(19)
C10 C9 C8 122.1(2)
C10 C9 H9 118.9
C8 C9 H9 118.9
C9 C10 C11 118.1(2)
C9 C10 C14 120.8(2)
C11 C10 C14 121.1(2)
C12 C11 C10 121.9(2)
C12 C11 H11 119.1
C10 C11 H11 119.1
C11 C12 C7 118.86(19)
C11 C12 C15 120.09(19)
C7 C12 C15 121.03(18)
C8 C13 H13A 109.5
C8 C13 H13B 109.5
H13A C13 H13B 109.5
C8 C13 H13C 109.5
H13A C13 H13C 109.5
H13B C13 H13C 109.5
C10 C14 H14A 109.5
C10 C14 H14B 109.5
H14A C14 H14B 109.5
C10 C14 H14C 109.5
H14A C14 H14C 109.5
H14B C14 H14C 109.5
C12 C15 H15A 109.5
C12 C15 H15B 109.5
H15A C15 H15B 109.5
C12 C15 H15C 109.5
H15A C15 H15C 109.5
H15B C15 H15C 109.5
C17 C16 C21 119.92(18)
C17 C16 C2 120.89(17)
C21 C16 C2 119.08(17)
C18 C17 C16 118.71(19)
C18 C17 C22 120.78(19)
C16 C17 C22 120.41(18)
C19 C18 C17 122.4(2)
C19 C18 H18 118.8
C17 C18 H18 118.8
C20 C19 C18 118.06(19)
C20 C19 C23 120.6(2)
C18 C19 C23 121.3(2)
C19 C20 C21 121.9(2)
C19 C20 H20 119.0
C21 C20 H20 119.0
C20 C21 C16 119.0(2)
C20 C21 C24 120.0(2)
C16 C21 C24 121.04(19)
C17 C22 H22A 109.5
C17 C22 H22B 109.5
H22A C22 H22B 109.5
C17 C22 H22C 109.5
H22A C22 H22C 109.5
H22B C22 H22C 109.5
C19 C23 H23A 109.5
C19 C23 H23B 109.5
H23A C23 H23B 109.5
C19 C23 H23C 109.5
H23A C23 H23C 109.5
H23B C23 H23C 109.5
C21 C24 H24A 109.5
C21 C24 H24B 109.5
H24A C24 H24B 109.5
C21 C24 H24C 109.5
H24A C24 H24C 109.5
H24B C24 H24C 109.5
C26 C25 Mo1 128.92(18)
C26 C25 H25 109.8(16)
Mo1 C25 H25 121.3(16)
C25 C26 C27 112.6(2)
C25 C26 C28 106.0(2)
C27 C26 C28 108.5(3)
C25 C26 C29 109.0(3)
C27 C26 C29 109.8(4)
C28 C26 C29 110.9(3)
C30 C29 C34 117.8(3)
C30 C29 C26 121.3(3)
C34 C29 C26 120.9(3)
C29 C30 C31 121.3(3)
C29 C30 H30 119.4
C31 C30 H30 119.4
C32 C31 C30 120.3(3)
C32 C31 H31 119.9
C30 C31 H31 119.9
C33 C32 C31 118.9(3)
C33 C32 H32 120.5
C31 C32 H32 120.5
C32 C33 C34 121.2(3)
C32 C33 H33 119.4
C34 C33 H33 119.4
C33 C34 C29 120.5(3)
C33 C34 H34 119.7
C29 C34 H34 119.7
C26A C25A Mo1 150.0(10)
C26A C25A H25A 105.0
Mo1 C25A H25A 105.0
C25A C26A C27A 107.6(12)
C25A C26A C28A 110.4(12)
C27A C26A C28A 109.7(13)
C25A C26A C29A 109.8(15)
C27A C26A C29A 109.6(17)
C28A C26A C29A 110(2)
C26A C27A H27D 109.5
C26A C27A H27E 109.5
H27D C27A H27E 109.5
C26A C27A H27F 109.5
H27D C27A H27F 109.5
H27E C27A H27F 109.5
C26A C28A H28D 109.5
C26A C28A H28E 109.5
H28D C28A H28E 109.5
C26A C28A H28F 109.5
H28D C28A H28F 109.5
H28E C28A H28F 109.5
C34A C29A C30A 117.6(16)
C34A C29A C26A 120.3(17)
C30A C29A C26A 121.1(17)
C31A C30A C29A 119.7(17)
C31A C30A H30A 120.1
C29A C30A H30A 120.1
C32A C31A C30A 120.5(17)
C32A C31A H31A 119.8
C30A C31A H31A 119.8
C31A C32A C33A 120.6(16)
C31A C32A H32A 119.7
C33A C32A H32A 119.7
C32A C33A C34A 119.6(16)
C32A C33A H33A 120.2
C34A C33A H33A 120.2
C29A C34A C33A 120.7(16)
C29A C34A H34A 119.7
C33A C34A H34A 119.7
C35 N2 C39 117.49(16)
C35 N2 Mo1 120.40(13)
C39 N2 Mo1 121.80(13)
N2 C35 C36 122.7(2)
N2 C35 H35 118.6
C36 C35 H35 118.6
C37 C36 C35 119.2(2)
C37 C36 H36 120.4
C35 C36 H36 120.4
C36 C37 C38 118.82(19)
C36 C37 H37 120.6
C38 C37 H37 120.6
C39 C38 C37 119.0(2)
C39 C38 H38 120.5
C37 C38 H38 120.5
N2 C39 C38 122.71(19)
N2 C39 H39 118.6
C38 C39 H39 118.6

loop_
_geom_bond_atom_site_label_1
_geom_bond_atom_site_label_2
_geom_bond_distance
Mo1 N1 1.7275(15)
Mo1 C25A 1.841(12)
Mo1 C25 1.932(2)
Mo1 N2 2.2282(15)
Mo1 Cl1 2.4129(6)
Mo1 Cl2 2.4176(5)
N1 C1 1.385(2)
C1 C2 1.413(3)
C1 C6 1.415(3)
C2 C3 1.394(3)
C2 C16 1.491(3)
C3 C4 1.390(3)
C3 H3 0.9500
C4 C5 1.390(3)
C4 H4 0.9500
C5 C6 1.390(3)
C5 H5 0.9500
C6 C7 1.487(3)
C7 C12 1.402(3)
C7 C8 1.402(3)
C8 C9 1.393(3)
C8 C13 1.511(3)
C9 C10 1.382(3)
C9 H9 0.9500
C10 C11 1.396(3)
C10 C14 1.508(3)
C11 C12 1.386(3)
C11 H11 0.9500
C12 C15 1.509(3)
C13 H13A 0.9800
C13 H13B 0.9800
C13 H13C 0.9800
C14 H14A 0.9800
C14 H14B 0.9800
C14 H14C 0.9800
C15 H15A 0.9800
C15 H15B 0.9800
C15 H15C 0.9800
C16 C17 1.402(3)
C16 C21 1.407(3)
C17 C18 1.393(3)
C17 C22 1.504(3)
C18 C19 1.384(3)
C18 H18 0.9500
C19 C20 1.384(3)
C19 C23 1.511(3)
C20 C21 1.395(3)
C20 H20 0.9500
C21 C24 1.509(3)
C22 H22A 0.9800
C22 H22B 0.9800
C22 H22C 0.9800
C23 H23A 0.9800
C23 H23B 0.9800
C23 H23C 0.9800
C24 H24A 0.9800
C24 H24B 0.9800
C24 H24C 0.9800
C25 C26 1.525(3)
C25 H25 0.952(16)
C26 C27 1.531(4)
C26 C28 1.535(4)
C26 C29 1.544(4)
C27 H27A 0.9800
C27 H27B 0.9800
C27 H27C 0.9800
C28 H28A 0.9800
C28 H28B 0.9800
C28 H28C 0.9800
C29 C30 1.388(4)
C29 C34 1.399(4)
C30 C31 1.395(4)
C30 H30 0.9500
C31 C32 1.385(4)
C31 H31 0.9500
C32 C33 1.374(5)
C32 H32 0.9500
C33 C34 1.391(4)
C33 H33 0.9500
C34 H34 0.9500
C25A C26A 1.520(16)
C25A H25A 0.9500
C26A C27A 1.534(14)
C26A C28A 1.538(14)
C26A C29A 1.554(15)
C27A H27D 0.9800
C27A H27E 0.9800
C27A H27F 0.9800
C28A H28D 0.9800
C28A H28E 0.9800
C28A H28F 0.9800
C29A C34A 1.398(14)
C29A C30A 1.400(14)
C30A C31A 1.393(14)
C30A H30A 0.9500
C31A C32A 1.362(14)
C31A H31A 0.9500
C32A C33A 1.368(14)
C32A H32A 0.9500
C33A C34A 1.402(14)
C33A H33A 0.9500
C34A H34A 0.9500
N2 C35 1.342(2)
N2 C39 1.349(3)
C35 C36 1.386(3)
C35 H35 0.9500
C36 C37 1.371(3)
C36 H36 0.9500
C37 C38 1.384(3)
C37 H37 0.9500
C38 C39 1.378(3)
C38 H38 0.9500
C39 H39 0.9500
